data_4347853
loop_
_publ_author_name
'Griffiths, Kieran'
'Kumar, Prashant'
'Mattock, James D.'
'Abdul-Sada, Alaa'
'Pitak, Mateusz B.'
'Coles, Simon J.'
'Navarro, Oscar'
'Vargas, Alfredo'
'Kostakis, George E.'

_publ_section_title
;
 Efficient Ni(II)2Ln(III)2 Electrocyclization Catalysts for the Synthesis
 of trans-4,5-Diaminocyclopent-2-enones from 2-Furaldehyde and Primary or
 Secondary Amines.
;
_journal_issue 14
_journal_name_full 'Inorganic chemistry'
_journal_page_first 6988
_journal_page_last 6994
_journal_paper_doi 10.1021/acs.inorgchem.6b00720
_journal_volume 55
_journal_year 2016
_chemical_formula_moiety 'C72 H62 N4 Ni2 O20 Sm2, 4(C2 H3 N)'
_chemical_formula_sum 'C80 H74 N8 Ni2 O20 Sm2'
_chemical_formula_weight 1885.59
_space_group_crystal_system triclinic
_space_group_IT_number 2
_space_group_name_Hall '-P 1'
_space_group_name_H-M_alt 'P -1'
_atom_sites_solution_hydrogens mixed
_audit_creation_date 2015-11-30
_audit_creation_method
;
Olex2 1.2
(compiled 2015.09.30 svn.r3233 for OlexSys, GUI svn.r5103)
;
_cell_angle_alpha 111.094(8)
_cell_angle_beta 98.398(7)
_cell_angle_gamma 107.056(8)
_cell_formula_units_Z 1
_cell_length_a 10.1257(4)
_cell_length_b 13.9327(6)
_cell_length_c 15.1393(10)
_cell_measurement_reflns_used 22692
_cell_measurement_temperature 100
_cell_measurement_theta_max 27.5
_cell_measurement_theta_min 3.0
_cell_volume 1827.7(2)
_computing_cell_refinement 'CrystalClear-SM Expert 3.1 b18 (Rigaku, 2012)'
_computing_data_collection 'CrystalClear-SM Expert 3.1 b18 (Rigaku, 2012)'
_computing_data_reduction 'CrystalClear-SM Expert 3.1 b18 (Rigaku, 2012)'
_computing_molecular_graphics 'Olex2 (Dolomanov et al., 2009)'
_computing_publication_material 'Olex2 (Dolomanov et al., 2009)'
_computing_structure_refinement 'ShelXL (Sheldrick, 2008)'
_computing_structure_solution 'SHELXT 2014/5 (Sheldrick, 2014)'
_diffrn_ambient_temperature 100.(2)
_diffrn_detector CCD
_diffrn_detector_area_resol_mean 28.5714
_diffrn_measured_fraction_theta_full 0.998
_diffrn_measured_fraction_theta_max 0.995
_diffrn_measurement_device
;
AFC12 (Right): Kappa 3 circle
;
_diffrn_measurement_device_type
;
Rigaku Saturn724+ (2x2 bin mode)
;
_diffrn_measurement_method 'profile data from \w-scans'
_diffrn_measurement_specimen_support MiTeGen
_diffrn_radiation_monochromator Confocal
_diffrn_radiation_type MoK\a
_diffrn_radiation_wavelength 0.71075
_diffrn_reflns_av_R_equivalents 0.0387
_diffrn_reflns_av_unetI/netI 0.0417
_diffrn_reflns_Laue_measured_fraction_full 0.998
_diffrn_reflns_Laue_measured_fraction_max 0.995
_diffrn_reflns_limit_h_max 13
_diffrn_reflns_limit_h_min -13
_diffrn_reflns_limit_k_max 18
_diffrn_reflns_limit_k_min -16
_diffrn_reflns_limit_l_max 19
_diffrn_reflns_limit_l_min -19
_diffrn_reflns_number 24423
_diffrn_reflns_point_group_measured_fraction_full 0.998
_diffrn_reflns_point_group_measured_fraction_max 0.995
_diffrn_reflns_theta_full 25.242
_diffrn_reflns_theta_max 27.482
_diffrn_reflns_theta_min 3.006
_diffrn_source 'Rotating Anode'
_diffrn_source_current 55.0
_diffrn_source_voltage 45.0
_exptl_absorpt_coefficient_mu 2.173
_exptl_absorpt_correction_T_max 1.000
_exptl_absorpt_correction_T_min 0.725
_exptl_absorpt_correction_type multi-scan
_exptl_absorpt_process_details 'CrystalClear-SM Expert 3.1 b18 (Rigaku, 2012)'
_exptl_crystal_colour yellow
_exptl_crystal_density_diffrn 1.713
_exptl_crystal_description column
_exptl_crystal_F_000 950
_exptl_crystal_size_max 0.09
_exptl_crystal_size_mid 0.05
_exptl_crystal_size_min 0.02
_refine_diff_density_max 0.864
_refine_diff_density_min -1.045
_refine_diff_density_rms 0.106
_refine_ls_extinction_method none
_refine_ls_goodness_of_fit_ref 1.067
_refine_ls_hydrogen_treatment constr
_refine_ls_matrix_type full
_refine_ls_number_parameters 510
_refine_ls_number_reflns 8332
_refine_ls_number_restraints 0
_refine_ls_restrained_S_all 1.067
_refine_ls_R_factor_all 0.0373
_refine_ls_R_factor_gt 0.0316
_refine_ls_shift/su_max 0.001
_refine_ls_shift/su_mean 0.000
_refine_ls_structure_factor_coef Fsqd
_refine_ls_weighting_details 'w=1/[\s^2^(Fo^2^)+(0.0386P)^2^+1.4877P] where P=(Fo^2^+2Fc^2^)/3'
_refine_ls_weighting_scheme calc
_refine_ls_wR_factor_gt 0.0765
_refine_ls_wR_factor_ref 0.0789
_reflns_Friedel_coverage 0.000
_reflns_number_gt 7501
_reflns_number_total 8332
_reflns_threshold_expression 'I > 2\s(I)'
_cod_data_source_file ic6b00720_si_002.cif
_cod_data_source_block 1Sm-B
_cod_database_code 4347853
_shelxl_version_number 2014-1
_shelx_space_group_comment
;
The symmetry employed for this shelxl refinement is uniquely defined
by the following loop, which should always be used as a source of
symmetry information in preference to the above space-group names.
They are only intended as comments.
;
_shelx_estimated_absorpt_t_max 0.958
_shelx_estimated_absorpt_t_min 0.828
_olex2_refinement_description
;
1. Fixed Uiso
 At 1.2 times of:
  All C(H) groups
 At 1.5 times of:
  All C(H,H,H) groups, All O(H,H) groups
2.a Rotating group:
 O10(H10A,H10B)
2.b Me refined with riding coordinates:
 C38(H38A,H38B,H38C)
2.c Aromatic/amide H refined with riding coordinates:
 C2(H2), C3(H3), C4(H4), C5(H5), C7(H7), C9(H9), C10(H10), C11(H11), C16(H16),
 C17(H17), C18(H18), C19(H19), C21(H21), C23(H23), C24(H24), C25(H25), C31(H31),
  C32(H32), C33(H33), C36(H36)
2.d Idealised Me refined as rotating group:
 C14(H14A,H14B,H14C), C28(H28A,H28B,H28C), C37(H37A,H37B,H37C), C40(H40A,H40B,
 H40C)
;
_olex2_submission_special_instructions 'No special instructions were received'

loop_
_space_group_symop_operation_xyz
'x, y, z'
'-x, -y, -z'

loop_
_atom_site_label
_atom_site_type_symbol
_atom_site_fract_x
_atom_site_fract_y
_atom_site_fract_z
_atom_site_U_iso_or_equiv
_atom_site_adp_type
_atom_site_occupancy
_atom_site_site_symmetry_order
_atom_site_calc_flag
_atom_site_refinement_flags_posn
Sm1 Sm 0.25552(2) 0.25820(2) 0.38168(2) 0.01635(5) Uani 1 1 d .
Ni1 Ni 0.40270(4) 0.53513(3) 0.56662(3) 0.01600(8) Uani 1 1 d .
O9 O -0.0057(2) 0.14520(19) 0.34183(19) 0.0312(5) Uani 1 1 d .
O1 O 0.5648(2) 0.66178(16) 0.68780(16) 0.0185(4) Uani 1 1 d .
O2 O 0.2305(2) 0.43126(16) 0.44620(16) 0.0189(4) Uani 1 1 d .
O3 O 0.1015(2) 0.30075(16) 0.26324(16) 0.0212(4) Uani 1 1 d .
O4 O 0.4746(2) 0.40329(16) 0.51591(15) 0.0166(4) Uani 1 1 d .
O5 O 0.2172(2) 0.09879(16) 0.25439(17) 0.0216(4) Uani 1 1 d .
O6 O 0.0969(2) -0.05602(18) 0.05958(17) 0.0259(5) Uani 1 1 d .
O7 O 0.2025(2) 0.24348(17) 0.52285(17) 0.0225(5) Uani 1 1 d .
O8 O 0.2680(3) 0.2588(2) 0.7029(2) 0.0355(6) Uani 1 1 d .
O10 O 0.3159(2) 0.46413(17) 0.65507(16) 0.0216(4) Uani 1 1 d .
H10A H 0.2952 0.3917 0.6280 0.032 Uiso 1 1 d GR
H10B H 0.2357 0.4756 0.6616 0.032 Uiso 1 1 d GR
N1 N 0.3016(3) 0.64212(19) 0.60301(19) 0.0188(5) Uani 1 1 d .
N2 N 0.4390(3) 0.1847(2) 0.4305(2) 0.0189(5) Uani 1 1 d .
C1 C 0.5030(3) 0.7235(2) 0.7452(2) 0.0191(6) Uani 1 1 d .
C2 C 0.5709(3) 0.7934(3) 0.8451(2) 0.0235(6) Uani 1 1 d .
H2 H 0.6624 0.7967 0.8748 0.028 Uiso 1 1 calc R
C3 C 0.5065(3) 0.8581(3) 0.9016(3) 0.0260(7) Uani 1 1 d .
H3 H 0.5541 0.9051 0.9694 0.031 Uiso 1 1 calc R
C4 C 0.3722(4) 0.8548(3) 0.8594(3) 0.0262(7) Uani 1 1 d .
H4 H 0.3295 0.9005 0.8982 0.031 Uiso 1 1 calc R
C5 C 0.3011(3) 0.7849(2) 0.7608(2) 0.0224(6) Uani 1 1 d .
H5 H 0.2088 0.7815 0.7323 0.027 Uiso 1 1 calc R
C6 C 0.3654(3) 0.7194(2) 0.7036(2) 0.0192(6) Uani 1 1 d .
C7 C 0.1975(3) 0.6454(2) 0.5455(2) 0.0203(6) Uani 1 1 d .
H7 H 0.1646 0.7040 0.5721 0.024 Uiso 1 1 calc R
C8 C 0.1268(3) 0.5671(2) 0.4438(2) 0.0195(6) Uani 1 1 d .
C9 C 0.0381(3) 0.5955(3) 0.3853(3) 0.0227(6) Uani 1 1 d .
H9 H 0.0247 0.6635 0.4145 0.027 Uiso 1 1 calc R
C10 C -0.0302(3) 0.5271(3) 0.2866(2) 0.0229(6) Uani 1 1 d .
H10 H -0.0882 0.5489 0.2484 0.027 Uiso 1 1 calc R
C11 C -0.0139(3) 0.4258(2) 0.2427(2) 0.0208(6) Uani 1 1 d .
H11 H -0.0623 0.3777 0.1752 0.025 Uiso 1 1 calc R
C12 C 0.0729(3) 0.3964(2) 0.2983(2) 0.0197(6) Uani 1 1 d .
C13 C 0.1466(3) 0.4658(2) 0.3998(2) 0.0184(6) Uani 1 1 d .
C14 C 0.0419(3) 0.2282(3) 0.1594(2) 0.0243(6) Uani 1 1 d .
H14A H 0.0739 0.1657 0.1439 0.036 Uiso 1 1 calc GR
H14B H 0.0746 0.2694 0.1211 0.036 Uiso 1 1 calc GR
H14C H -0.0635 0.2003 0.1427 0.036 Uiso 1 1 calc GR
C15 C 0.5329(3) 0.3616(2) 0.5738(2) 0.0178(6) Uani 1 1 d .
C16 C 0.6059(3) 0.4274(2) 0.6734(2) 0.0189(6) Uani 1 1 d .
H16 H 0.6164 0.5030 0.7023 0.023 Uiso 1 1 calc R
C17 C 0.6634(3) 0.3825(3) 0.7308(2) 0.0223(6) Uani 1 1 d .
H17 H 0.7132 0.4277 0.7987 0.027 Uiso 1 1 calc R
C18 C 0.6484(3) 0.2718(3) 0.6893(3) 0.0255(7) Uani 1 1 d .
H18 H 0.6876 0.2414 0.7287 0.031 Uiso 1 1 calc R
C19 C 0.5766(3) 0.2064(2) 0.5910(2) 0.0225(6) Uani 1 1 d .
H19 H 0.5659 0.1306 0.5631 0.027 Uiso 1 1 calc R
C20 C 0.5191(3) 0.2493(2) 0.5313(2) 0.0188(6) Uani 1 1 d .
C21 C 0.4725(3) 0.1042(2) 0.3770(2) 0.0190(6) Uani 1 1 d .
H21 H 0.5553 0.0967 0.4077 0.023 Uiso 1 1 calc R
C22 C 0.3984(3) 0.0245(2) 0.2761(2) 0.0202(6) Uani 1 1 d .
C23 C 0.4561(3) -0.0563(2) 0.2325(3) 0.0237(6) Uani 1 1 d .
H23 H 0.5400 -0.0558 0.2705 0.028 Uiso 1 1 calc R
C24 C 0.3939(4) -0.1353(2) 0.1367(3) 0.0253(7) Uani 1 1 d .
H24 H 0.4347 -0.1884 0.1087 0.030 Uiso 1 1 calc R
C25 C 0.2696(4) -0.1367(3) 0.0808(3) 0.0253(7) Uani 1 1 d .
H25 H 0.2252 -0.1916 0.0148 0.030 Uiso 1 1 calc R
C26 C 0.2109(3) -0.0582(2) 0.1213(2) 0.0227(6) Uani 1 1 d .
C27 C 0.2733(3) 0.0248(2) 0.2190(2) 0.0210(6) Uani 1 1 d .
C28 C -0.0350(3) -0.0765(3) 0.0867(3) 0.0309(7) Uani 1 1 d .
H28A H -0.1051 -0.0644 0.0443 0.046 Uiso 1 1 calc GR
H28B H -0.0167 -0.0259 0.1558 0.046 Uiso 1 1 calc GR
H28C H -0.0734 -0.1534 0.0787 0.046 Uiso 1 1 calc GR
C30 C 0.1276(4) 0.1945(3) 0.6469(3) 0.0257(7) Uani 1 1 d .
C31 C 0.0203(4) 0.1401(3) 0.6778(3) 0.0326(8) Uani 1 1 d .
H31 H 0.0400 0.1482 0.7440 0.039 Uiso 1 1 calc R
C32 C -0.1175(4) 0.0730(3) 0.6129(3) 0.0349(9) Uani 1 1 d .
H32 H -0.1906 0.0361 0.6352 0.042 Uiso 1 1 calc R
C33 C -0.1467(4) 0.0606(3) 0.5185(3) 0.0324(8) Uani 1 1 d .
H33 H -0.2399 0.0136 0.4746 0.039 Uiso 1 1 calc R
C34 C -0.0399(3) 0.1170(2) 0.4839(3) 0.0244(7) Uani 1 1 d .
C35 C 0.1009(3) 0.1868(2) 0.5484(3) 0.0214(6) Uani 1 1 d .
C36 C -0.0807(4) 0.1019(3) 0.3842(3) 0.0302(8) Uani 1 1 d .
H36 H -0.1765 0.0528 0.3464 0.036 Uiso 1 1 calc R
C37 C 0.3090(5) 0.2597(4) 0.7971(3) 0.0479(11) Uani 1 1 d .
H37A H 0.2923 0.1838 0.7893 0.072 Uiso 1 1 calc GR
H37B H 0.2515 0.2898 0.8380 0.072 Uiso 1 1 calc GR
H37C H 0.4113 0.3060 0.8289 0.072 Uiso 1 1 calc GR
N3 N 0.2744(5) 0.5956(3) 0.9459(3) 0.0603(11) Uani 1 1 d .
C38 C 0.4987(6) 0.5640(4) 0.8976(4) 0.0649(15) Uani 1 1 d .
H38A H 0.4776 0.5291 0.8256 0.097 Uiso 1 1 calc R
H38B H 0.5233 0.5153 0.9247 0.097 Uiso 1 1 calc R
H38C H 0.5800 0.6353 0.9247 0.097 Uiso 1 1 calc R
C39 C 0.3755(5) 0.5819(3) 0.9236(3) 0.0449(10) Uani 1 1 d .
N4 N 0.8430(5) 0.6230(4) 0.9792(4) 0.0702(13) Uani 1 1 d .
C40 C 1.0506(5) 0.6297(4) 1.1052(4) 0.0599(13) Uani 1 1 d .
H40A H 1.1387 0.6443 1.0843 0.090 Uiso 1 1 calc GR
H40B H 1.0253 0.5588 1.1103 0.090 Uiso 1 1 calc GR
H40C H 1.0663 0.6894 1.1696 0.090 Uiso 1 1 calc GR
C41 C 0.9346(5) 0.6247(4) 1.0335(4) 0.0480(10) Uani 1 1 d .

loop_
_atom_site_aniso_label
_atom_site_aniso_U_11
_atom_site_aniso_U_22
_atom_site_aniso_U_33
_atom_site_aniso_U_23
_atom_site_aniso_U_13
_atom_site_aniso_U_12
Sm1 0.01663(8) 0.01273(8) 0.01276(9) 0.00048(6) 0.00522(5) 0.00183(5)
Ni1 0.01675(17) 0.01303(17) 0.0119(2) 0.00045(15) 0.00604(14) 0.00216(14)
O9 0.0234(11) 0.0273(12) 0.0315(15) 0.0054(11) 0.0049(10) 0.0044(9)
O1 0.0198(10) 0.0147(9) 0.0126(11) -0.0005(8) 0.0066(8) 0.0021(8)
O2 0.0189(10) 0.0159(9) 0.0152(12) 0.0012(9) 0.0041(8) 0.0045(8)
O3 0.0255(11) 0.0161(10) 0.0121(12) -0.0026(9) 0.0026(8) 0.0065(8)
O4 0.0193(10) 0.0141(9) 0.0128(11) 0.0026(8) 0.0064(8) 0.0045(8)
O5 0.0249(10) 0.0151(10) 0.0170(12) 0.0003(9) 0.0059(9) 0.0051(8)
O6 0.0302(12) 0.0236(11) 0.0150(12) 0.0022(9) 0.0051(9) 0.0061(9)
O7 0.0231(10) 0.0202(10) 0.0213(13) 0.0070(9) 0.0108(9) 0.0044(8)
O8 0.0369(13) 0.0348(14) 0.0272(15) 0.0124(12) 0.0056(11) 0.0059(11)
O10 0.0237(10) 0.0180(10) 0.0205(13) 0.0055(9) 0.0113(9) 0.0052(8)
N1 0.0200(12) 0.0136(11) 0.0146(14) 0.0004(10) 0.0081(10) 0.0006(9)
N2 0.0179(11) 0.0154(11) 0.0160(14) 0.0027(10) 0.0065(10) 0.0003(9)
C1 0.0225(14) 0.0145(13) 0.0148(16) 0.0030(12) 0.0073(11) 0.0024(11)
C2 0.0240(15) 0.0220(15) 0.0166(17) 0.0041(13) 0.0070(12) 0.0026(12)
C3 0.0303(16) 0.0171(14) 0.0162(17) -0.0017(12) 0.0101(13) -0.0013(12)
C4 0.0327(17) 0.0172(14) 0.0195(18) -0.0006(13) 0.0146(13) 0.0038(13)
C5 0.0238(15) 0.0165(14) 0.0205(18) 0.0033(13) 0.0107(12) 0.0025(11)
C6 0.0247(14) 0.0123(12) 0.0122(16) -0.0004(11) 0.0075(11) 0.0015(11)
C7 0.0197(14) 0.0153(13) 0.0215(18) 0.0028(12) 0.0111(12) 0.0045(11)
C8 0.0183(13) 0.0188(14) 0.0181(17) 0.0042(12) 0.0086(11) 0.0055(11)
C9 0.0200(14) 0.0226(15) 0.0246(18) 0.0071(13) 0.0104(12) 0.0085(12)
C10 0.0183(14) 0.0253(15) 0.0219(18) 0.0065(13) 0.0066(12) 0.0081(12)
C11 0.0174(13) 0.0216(14) 0.0157(16) 0.0028(12) 0.0035(11) 0.0040(11)
C12 0.0184(13) 0.0159(13) 0.0182(17) 0.0026(12) 0.0062(11) 0.0029(11)
C13 0.0156(13) 0.0172(13) 0.0170(16) 0.0033(12) 0.0069(11) 0.0028(11)
C14 0.0277(16) 0.0215(15) 0.0143(17) -0.0004(13) 0.0039(12) 0.0076(12)
C15 0.0163(13) 0.0182(14) 0.0153(16) 0.0048(12) 0.0070(11) 0.0031(11)
C16 0.0195(13) 0.0170(13) 0.0140(16) 0.0025(12) 0.0059(11) 0.0029(11)
C17 0.0247(15) 0.0252(15) 0.0118(16) 0.0044(13) 0.0069(12) 0.0057(12)
C18 0.0282(16) 0.0248(16) 0.0235(19) 0.0127(14) 0.0067(13) 0.0072(13)
C19 0.0263(15) 0.0171(14) 0.0208(18) 0.0063(13) 0.0094(13) 0.0045(12)
C20 0.0185(13) 0.0165(13) 0.0153(16) 0.0035(12) 0.0062(11) 0.0018(11)
C21 0.0184(13) 0.0146(13) 0.0192(17) 0.0040(12) 0.0079(11) 0.0025(11)
C22 0.0227(14) 0.0161(13) 0.0174(17) 0.0043(12) 0.0090(12) 0.0030(11)
C23 0.0243(15) 0.0204(14) 0.0245(19) 0.0070(14) 0.0103(13) 0.0074(12)
C24 0.0341(17) 0.0151(13) 0.0236(19) 0.0023(13) 0.0153(14) 0.0089(13)
C25 0.0365(17) 0.0170(14) 0.0150(17) 0.0011(13) 0.0090(13) 0.0062(13)
C26 0.0291(16) 0.0173(14) 0.0151(17) 0.0031(12) 0.0081(12) 0.0037(12)
C27 0.0217(14) 0.0156(13) 0.0205(17) 0.0052(12) 0.0102(12) 0.0010(11)
C28 0.0256(16) 0.0294(17) 0.024(2) 0.0038(15) 0.0042(14) 0.0031(13)
C30 0.0331(17) 0.0188(14) 0.0222(19) 0.0065(13) 0.0114(14) 0.0067(13)
C31 0.047(2) 0.0286(17) 0.031(2) 0.0152(16) 0.0243(17) 0.0157(16)
C32 0.0348(18) 0.0294(18) 0.050(3) 0.0198(18) 0.0301(18) 0.0131(15)
C33 0.0225(16) 0.0219(16) 0.050(3) 0.0100(16) 0.0147(15) 0.0083(13)
C34 0.0255(15) 0.0173(14) 0.0271(19) 0.0047(13) 0.0075(13) 0.0094(12)
C35 0.0223(14) 0.0170(14) 0.0260(18) 0.0077(13) 0.0117(13) 0.0083(12)
C36 0.0259(16) 0.0234(16) 0.036(2) 0.0094(16) 0.0077(15) 0.0070(13)
C37 0.056(3) 0.049(2) 0.029(2) 0.018(2) 0.0009(19) 0.011(2)
N3 0.060(3) 0.057(2) 0.056(3) 0.017(2) 0.021(2) 0.017(2)
C38 0.103(4) 0.063(3) 0.060(4) 0.040(3) 0.045(3) 0.045(3)
C39 0.053(3) 0.033(2) 0.036(3) 0.0115(19) 0.003(2) 0.0079(18)
N4 0.063(3) 0.063(3) 0.072(4) 0.030(3) 0.003(2) 0.014(2)
C40 0.050(3) 0.070(3) 0.069(4) 0.039(3) 0.016(2) 0.022(2)
C41 0.047(2) 0.047(2) 0.044(3) 0.019(2) 0.010(2) 0.012(2)

loop_
_atom_type_symbol
_atom_type_description
_atom_type_scat_dispersion_real
_atom_type_scat_dispersion_imag
_atom_type_scat_source
C C 0.0033 0.0016 'International Tables Vol C Tables 4.2.6.8 and 6.1.1.4'
H H 0.0000 0.0000 'International Tables Vol C Tables 4.2.6.8 and 6.1.1.4'
N N 0.0061 0.0033 'International Tables Vol C Tables 4.2.6.8 and 6.1.1.4'
Ni Ni 0.3393 1.1124 'International Tables Vol C Tables 4.2.6.8 and 6.1.1.4'
O O 0.0106 0.0060 'International Tables Vol C Tables 4.2.6.8 and 6.1.1.4'
Sm Sm -0.1638 3.4418 'International Tables Vol C Tables 4.2.6.8 and 6.1.1.4'

loop_
_geom_angle_atom_site_label_1
_geom_angle_atom_site_label_2
_geom_angle_atom_site_label_3
_geom_angle
_geom_angle_site_symmetry_1
_geom_angle_site_symmetry_3
O9 Sm1 Ni1 119.66(6) . .
O9 Sm1 O3 68.86(7) . .
O9 Sm1 N2 118.96(8) . .
O1 Sm1 Ni1 81.01(5) 2_666 .
O1 Sm1 O9 142.85(8) 2_666 .
O1 Sm1 O3 79.89(7) 2_666 .
O1 Sm1 O4 69.70(7) 2_666 .
O1 Sm1 N2 82.41(7) 2_666 .
O2 Sm1 Ni1 33.26(5) . .
O2 Sm1 O9 95.15(7) . .
O2 Sm1 O1 87.82(7) . 2_666
O2 Sm1 O3 63.05(7) . .
O2 Sm1 O4 68.47(7) . .
O2 Sm1 N2 134.14(8) . .
O3 Sm1 Ni1 94.00(5) . .
O4 Sm1 Ni1 35.68(4) . .
O4 Sm1 O9 145.03(8) . .
O4 Sm1 O3 122.87(6) . .
O4 Sm1 N2 66.10(7) . .
O5 Sm1 Ni1 164.64(5) . .
O5 Sm1 O9 75.15(8) . .
O5 Sm1 O1 84.26(7) . 2_666
O5 Sm1 O2 150.58(8) . .
O5 Sm1 O3 87.65(7) . .
O5 Sm1 O4 133.30(7) . .
O5 Sm1 O7 115.97(7) . .
O5 Sm1 N2 72.73(8) . .
O7 Sm1 Ni1 75.48(5) . .
O7 Sm1 O9 70.11(8) . .
O7 Sm1 O1 146.90(7) . 2_666
O7 Sm1 O2 85.15(7) . .
O7 Sm1 O3 124.27(7) . .
O7 Sm1 O4 77.64(7) . .
O7 Sm1 N2 79.57(8) . .
N2 Sm1 Ni1 100.88(6) . .
N2 Sm1 O3 154.74(8) . .
O1 Ni1 Sm1 150.36(6) . .
O1 Ni1 O4 84.75(8) . 2_666
O1 Ni1 O4 106.82(8) . .
O1 Ni1 O10 91.11(8) . .
O2 Ni1 Sm1 39.43(6) . .
O2 Ni1 O1 170.02(8) . .
O2 Ni1 O4 82.62(8) . .
O2 Ni1 O4 93.20(8) . 2_666
O2 Ni1 O10 92.71(9) . .
O4 Ni1 Sm1 93.97(6) 2_666 .
O4 Ni1 Sm1 43.80(5) . .
O4 Ni1 O4 84.08(8) . 2_666
O10 Ni1 Sm1 84.20(6) . .
O10 Ni1 O4 168.26(8) . 2_666
O10 Ni1 O4 86.62(8) . .
N1 Ni1 Sm1 127.15(7) . .
N1 Ni1 O1 81.96(9) . .
N1 Ni1 O2 88.82(9) . .
N1 Ni1 O4 100.24(9) . 2_666
N1 Ni1 O4 170.64(9) . .
N1 Ni1 O10 90.02(9) . .
C36 O9 Sm1 135.0(2) . .
Ni1 O1 Sm1 104.37(9) . 2_666
C1 O1 Sm1 121.26(16) . 2_666
C1 O1 Ni1 107.39(17) . .
Ni1 O2 Sm1 107.31(8) . .
C13 O2 Sm1 126.54(19) . .
C13 O2 Ni1 123.66(18) . .
C12 O3 Sm1 119.67(18) . .
C12 O3 C14 117.9(2) . .
C14 O3 Sm1 122.46(17) . .
Ni1 O4 Sm1 100.67(8) 2_666 .
Ni1 O4 Sm1 100.52(8) . .
Ni1 O4 Ni1 95.92(8) . 2_666
C15 O4 Sm1 111.88(16) . .
C15 O4 Ni1 118.61(16) . 2_666
C15 O4 Ni1 125.19(18) . .
C27 O5 Sm1 143.3(2) . .
C26 O6 C28 115.2(3) . .
C35 O7 Sm1 140.3(2) . .
C30 O8 C37 116.8(3) . .
Ni1 O10 H10A 110.4 . .
Ni1 O10 H10B 109.8 . .
H10A O10 H10B 108.5 . .
C6 N1 Ni1 109.84(19) . .
C7 N1 Ni1 126.9(2) . .
C7 N1 C6 123.2(3) . .
C20 N2 Sm1 111.18(18) . .
C21 N2 Sm1 129.6(2) . .
C21 N2 C20 119.1(3) . .
O1 C1 C2 122.2(3) . .
O1 C1 C6 119.7(3) . .
C2 C1 C6 118.1(3) . .
C1 C2 H2 119.5 . .
C3 C2 C1 120.9(3) . .
C3 C2 H2 119.5 . .
C2 C3 H3 119.8 . .
C2 C3 C4 120.5(3) . .
C4 C3 H3 119.8 . .
C3 C4 H4 120.0 . .
C5 C4 C3 120.0(3) . .
C5 C4 H4 120.0 . .
C4 C5 H5 120.1 . .
C4 C5 C6 119.8(3) . .
C6 C5 H5 120.1 . .
C1 C6 N1 114.1(3) . .
C5 C6 N1 125.1(3) . .
C5 C6 C1 120.8(3) . .
N1 C7 H7 117.4 . .
N1 C7 C8 125.2(3) . .
C8 C7 H7 117.4 . .
C9 C8 C7 117.8(3) . .
C9 C8 C13 118.8(3) . .
C13 C8 C7 123.3(3) . .
C8 C9 H9 119.1 . .
C10 C9 C8 121.7(3) . .
C10 C9 H9 119.1 . .
C9 C10 H10 120.0 . .
C9 C10 C11 120.0(3) . .
C11 C10 H10 120.0 . .
C10 C11 H11 120.3 . .
C12 C11 C10 119.4(3) . .
C12 C11 H11 120.3 . .
O3 C12 C13 112.9(3) . .
C11 C12 O3 125.0(3) . .
C11 C12 C13 122.0(3) . .
O2 C13 C8 124.6(3) . .
O2 C13 C12 117.4(3) . .
C8 C13 C12 118.0(3) . .
O3 C14 H14A 109.5 . .
O3 C14 H14B 109.5 . .
O3 C14 H14C 109.5 . .
H14A C14 H14B 109.5 . .
H14A C14 H14C 109.5 . .
H14B C14 H14C 109.5 . .
O4 C15 C16 121.4(3) . .
O4 C15 C20 119.1(3) . .
C16 C15 C20 119.4(3) . .
C15 C16 H16 119.9 . .
C15 C16 C17 120.2(3) . .
C17 C16 H16 119.9 . .
C16 C17 H17 119.8 . .
C18 C17 C16 120.3(3) . .
C18 C17 H17 119.8 . .
C17 C18 H18 120.1 . .
C19 C18 C17 119.8(3) . .
C19 C18 H18 120.1 . .
C18 C19 H19 119.4 . .
C18 C19 C20 121.2(3) . .
C20 C19 H19 119.4 . .
C15 C20 N2 117.2(3) . .
C19 C20 N2 123.6(3) . .
C19 C20 C15 119.0(3) . .
N2 C21 H21 116.3 . .
N2 C21 C22 127.5(3) . .
C22 C21 H21 116.3 . .
C23 C22 C21 117.3(3) . .
C23 C22 C27 119.3(3) . .
C27 C22 C21 123.4(3) . .
C22 C23 H23 119.2 . .
C24 C23 C22 121.7(3) . .
C24 C23 H23 119.2 . .
C23 C24 H24 120.4 . .
C23 C24 C25 119.3(3) . .
C25 C24 H24 120.4 . .
C24 C25 H25 119.8 . .
C26 C25 C24 120.4(3) . .
C26 C25 H25 119.8 . .
O6 C26 C25 117.9(3) . .
O6 C26 C27 120.1(3) . .
C25 C26 C27 121.6(3) . .
O5 C27 C22 122.1(3) . .
O5 C27 C26 120.2(3) . .
C26 C27 C22 117.7(3) . .
O6 C28 H28A 109.5 . .
O6 C28 H28B 109.5 . .
O6 C28 H28C 109.5 . .
H28A C28 H28B 109.5 . .
H28A C28 H28C 109.5 . .
H28B C28 H28C 109.5 . .
O8 C30 C35 113.0(3) . .
C31 C30 O8 125.8(3) . .
C31 C30 C35 121.2(3) . .
C30 C31 H31 119.6 . .
C30 C31 C32 120.8(4) . .
C32 C31 H31 119.6 . .
C31 C32 H32 119.9 . .
C33 C32 C31 120.2(3) . .
C33 C32 H32 119.9 . .
C32 C33 H33 119.5 . .
C32 C33 C34 121.0(3) . .
C34 C33 H33 119.5 . .
C33 C34 C35 120.2(3) . .
C33 C34 C36 117.4(3) . .
C36 C34 C35 122.4(3) . .
O7 C35 C30 119.8(3) . .
O7 C35 C34 123.6(3) . .
C34 C35 C30 116.6(3) . .
O9 C36 C34 127.1(3) . .
O9 C36 H36 116.4 . .
C34 C36 H36 116.4 . .
O8 C37 H37A 109.5 . .
O8 C37 H37B 109.5 . .
O8 C37 H37C 109.5 . .
H37A C37 H37B 109.5 . .
H37A C37 H37C 109.5 . .
H37B C37 H37C 109.5 . .
H38A C38 H38B 109.5 . .
H38A C38 H38C 109.5 . .
H38B C38 H38C 109.5 . .
C39 C38 H38A 109.5 . .
C39 C38 H38B 109.5 . .
C39 C38 H38C 109.5 . .
N3 C39 C38 178.8(5) . .
H40A C40 H40B 109.5 . .
H40A C40 H40C 109.5 . .
H40B C40 H40C 109.5 . .
C41 C40 H40A 109.5 . .
C41 C40 H40B 109.5 . .
C41 C40 H40C 109.5 . .
N4 C41 C40 178.2(6) . .

loop_
_geom_bond_atom_site_label_1
_geom_bond_atom_site_label_2
_geom_bond_distance
_geom_bond_site_symmetry_2
Sm1 Ni1 3.5468(6) .
Sm1 O9 2.499(2) .
Sm1 O1 2.423(2) 2_666
Sm1 O2 2.360(2) .
Sm1 O3 2.548(2) .
Sm1 O4 2.497(2) .
Sm1 O5 2.234(2) .
Sm1 O7 2.342(2) .
Sm1 N2 2.511(3) .
Ni1 O1 2.065(2) .
Ni1 O2 2.037(2) .
Ni1 O4 2.107(2) 2_666
Ni1 O4 2.104(2) .
Ni1 O10 2.081(2) .
Ni1 N1 2.011(2) .
O9 C36 1.227(4) .
O1 Sm1 2.423(2) 2_666
O1 C1 1.350(4) .
O2 C13 1.324(4) .
O3 C12 1.379(3) .
O3 C14 1.442(4) .
O4 Ni1 2.107(2) 2_666
O4 C15 1.368(3) .
O5 C27 1.307(4) .
O6 C26 1.390(4) .
O6 C28 1.434(4) .
O7 C35 1.301(4) .
O8 C30 1.378(4) .
O8 C37 1.420(5) .
O10 H10A 0.8852 .
O10 H10B 0.8851 .
N1 C6 1.422(4) .
N1 C7 1.289(4) .
N2 C20 1.421(4) .
N2 C21 1.296(4) .
C1 C2 1.397(4) .
C1 C6 1.419(4) .
C2 H2 0.9500 .
C2 C3 1.386(5) .
C3 H3 0.9500 .
C3 C4 1.395(5) .
C4 H4 0.9500 .
C4 C5 1.387(5) .
C5 H5 0.9500 .
C5 C6 1.396(4) .
C7 H7 0.9500 .
C7 C8 1.443(4) .
C8 C9 1.406(4) .
C8 C13 1.416(4) .
C9 H9 0.9500 .
C9 C10 1.381(5) .
C10 H10 0.9500 .
C10 C11 1.398(4) .
C11 H11 0.9500 .
C11 C12 1.376(4) .
C12 C13 1.423(4) .
C14 H14A 0.9800 .
C14 H14B 0.9800 .
C14 H14C 0.9800 .
C15 C16 1.394(4) .
C15 C20 1.414(4) .
C16 H16 0.9500 .
C16 C17 1.395(4) .
C17 H17 0.9500 .
C17 C18 1.390(4) .
C18 H18 0.9500 .
C18 C19 1.377(5) .
C19 H19 0.9500 .
C19 C20 1.397(4) .
C21 H21 0.9500 .
C21 C22 1.444(4) .
C22 C23 1.417(4) .
C22 C27 1.427(4) .
C23 H23 0.9500 .
C23 C24 1.375(5) .
C24 H24 0.9500 .
C24 C25 1.401(5) .
C25 H25 0.9500 .
C25 C26 1.390(4) .
C26 C27 1.411(4) .
C28 H28A 0.9800 .
C28 H28B 0.9800 .
C28 H28C 0.9800 .
C30 C31 1.376(4) .
C30 C35 1.435(5) .
C31 H31 0.9500 .
C31 C32 1.400(6) .
C32 H32 0.9500 .
C32 C33 1.353(6) .
C33 H33 0.9500 .
C33 C34 1.423(5) .
C34 C35 1.424(4) .
C34 C36 1.424(5) .
C36 H36 0.9500 .
C37 H37A 0.9800 .
C37 H37B 0.9800 .
C37 H37C 0.9800 .
N3 C39 1.170(6) .
C38 H38A 0.9800 .
C38 H38B 0.9800 .
C38 H38C 0.9800 .
C38 C39 1.423(7) .
N4 C41 1.133(6) .
C40 H40A 0.9800 .
C40 H40B 0.9800 .
C40 H40C 0.9800 .
C40 C41 1.445(6) .

loop_
_geom_torsion_atom_site_label_1
_geom_torsion_atom_site_label_2
_geom_torsion_atom_site_label_3
_geom_torsion_atom_site_label_4
_geom_torsion
_geom_torsion_site_symmetry_1
Sm1 O9 C36 C34 9.9(5) .
Sm1 O1 C1 C2 -80.5(3) 2_666
Sm1 O1 C1 C6 98.6(3) 2_666
Sm1 O2 C13 C8 175.1(2) .
Sm1 O2 C13 C12 -5.7(3) .
Sm1 O3 C12 C11 -176.9(2) .
Sm1 O3 C12 C13 4.8(3) .
Sm1 O4 C15 C16 -149.3(2) .
Sm1 O4 C15 C20 30.9(3) .
Sm1 O5 C27 C22 10.2(5) .
Sm1 O5 C27 C26 -169.6(2) .
Sm1 O7 C35 C30 169.0(2) .
Sm1 O7 C35 C34 -12.1(5) .
Sm1 N2 C20 C15 -26.7(3) .
Sm1 N2 C20 C19 149.4(2) .
Sm1 N2 C21 C22 -9.2(4) .
Ni1 O1 C1 C2 159.8(2) .
Ni1 O1 C1 C6 -21.0(3) .
Ni1 O2 C13 C8 -25.1(4) .
Ni1 O2 C13 C12 154.1(2) .
Ni1 O4 C15 C16 -27.7(3) .
Ni1 O4 C15 C16 94.2(3) 2_666
Ni1 O4 C15 C20 152.5(2) .
Ni1 O4 C15 C20 -85.6(3) 2_666
Ni1 N1 C6 C1 16.4(3) .
Ni1 N1 C6 C5 -161.6(2) .
Ni1 N1 C7 C8 4.1(4) .
O1 C1 C2 C3 178.2(3) .
O1 C1 C6 N1 3.8(4) .
O1 C1 C6 C5 -178.2(3) .
O3 C12 C13 O2 0.0(4) .
O3 C12 C13 C8 179.3(2) .
O4 C15 C16 C17 179.6(3) .
O4 C15 C20 N2 -2.6(4) .
O4 C15 C20 C19 -178.9(3) .
O6 C26 C27 O5 5.5(4) .
O6 C26 C27 C22 -174.3(3) .
O8 C30 C31 C32 -177.3(3) .
O8 C30 C35 O7 -4.2(4) .
O8 C30 C35 C34 176.8(3) .
N1 C7 C8 C9 -166.2(3) .
N1 C7 C8 C13 11.5(5) .
N2 C21 C22 C23 179.6(3) .
N2 C21 C22 C27 0.7(5) .
C1 C2 C3 C4 -0.1(5) .
C2 C1 C6 N1 -177.0(2) .
C2 C1 C6 C5 1.0(4) .
C2 C3 C4 C5 1.2(5) .
C3 C4 C5 C6 -1.2(4) .
C4 C5 C6 N1 177.9(3) .
C4 C5 C6 C1 0.1(4) .
C6 N1 C7 C8 -178.2(3) .
C6 C1 C2 C3 -0.9(4) .
C7 N1 C6 C1 -161.6(3) .
C7 N1 C6 C5 20.4(4) .
C7 C8 C9 C10 178.0(3) .
C7 C8 C13 O2 0.3(4) .
C7 C8 C13 C12 -178.9(3) .
C8 C9 C10 C11 1.1(4) .
C9 C8 C13 O2 178.0(3) .
C9 C8 C13 C12 -1.2(4) .
C9 C10 C11 C12 -1.4(4) .
C10 C11 C12 O3 -177.8(3) .
C10 C11 C12 C13 0.3(4) .
C11 C12 C13 O2 -178.3(3) .
C11 C12 C13 C8 1.0(4) .
C13 C8 C9 C10 0.1(4) .
C14 O3 C12 C11 3.1(4) .
C14 O3 C12 C13 -175.2(2) .
C15 C16 C17 C18 -0.1(4) .
C16 C15 C20 N2 177.6(3) .
C16 C15 C20 C19 1.3(4) .
C16 C17 C18 C19 0.1(5) .
C17 C18 C19 C20 0.6(5) .
C18 C19 C20 N2 -177.3(3) .
C18 C19 C20 C15 -1.3(4) .
C20 N2 C21 C22 175.1(3) .
C20 C15 C16 C17 -0.6(4) .
C21 N2 C20 C15 149.7(3) .
C21 N2 C20 C19 -34.2(4) .
C21 C22 C23 C24 -179.7(3) .
C21 C22 C27 O5 0.5(4) .
C21 C22 C27 C26 -179.7(3) .
C22 C23 C24 C25 -0.5(5) .
C23 C22 C27 O5 -178.4(3) .
C23 C22 C27 C26 1.4(4) .
C23 C24 C25 C26 0.8(5) .
C24 C25 C26 O6 173.3(3) .
C24 C25 C26 C27 0.0(5) .
C25 C26 C27 O5 178.7(3) .
C25 C26 C27 C22 -1.1(4) .
C27 C22 C23 C24 -0.7(4) .
C28 O6 C26 C25 118.9(3) .
C28 O6 C26 C27 -67.6(3) .
C30 C31 C32 C33 0.2(5) .
C31 C30 C35 O7 176.6(3) .
C31 C30 C35 C34 -2.3(5) .
C31 C32 C33 C34 -1.5(5) .
C32 C33 C34 C35 0.8(5) .
C32 C33 C34 C36 -178.3(3) .
C33 C34 C35 O7 -177.9(3) .
C33 C34 C35 C30 1.1(4) .
C33 C34 C36 O9 178.1(3) .
C35 C30 C31 C32 1.8(5) .
C35 C34 C36 O9 -1.0(5) .
C36 C34 C35 O7 1.2(5) .
C36 C34 C35 C30 -179.9(3) .
C37 O8 C30 C31 6.9(5) .
C37 O8 C30 C35 -172.2(3) .
